data_4067321
loop_
_publ_author_name
'El-Zoghbi, Ibrahim'
'Latreche, Sa\"ida'
'Schaper, Frank'

_publ_section_title
;
 Zirconium Complexes of Symmetric and of Chiral Diketiminate Ligands:
 Synthesis, Crystal Structures, and Reactivities
;
_journal_issue 7
_journal_name_full Organometallics
_journal_page_first 1551
_journal_paper_doi 10.1021/om900852y
_journal_volume 29
_journal_year 2010
_chemical_compound_source 'Synthesized by the authors. See text'
_chemical_formula_moiety 'C34 H58 Cl2 N4 Zr'
_chemical_formula_sum 'C34 H58 Cl2 N4 Zr'
_chemical_formula_weight 684.96
_chemical_name_systematic
; 
 ? 
;
_space_group_IT_number 15
_symmetry_cell_setting monoclinic
_symmetry_space_group_name_Hall '-C 2yc'
_symmetry_space_group_name_H-M 'C 1 2/c 1'
_atom_sites_solution_hydrogens geom
_atom_sites_solution_primary direct
_atom_sites_solution_secondary difmap
_audit_creation_method SHELXL-97
_cell_angle_alpha 90
_cell_angle_beta 91.250(2)
_cell_angle_gamma 90
_cell_formula_units_Z 4
_cell_length_a 20.2320(8)
_cell_length_b 9.0276(4)
_cell_length_c 22.539(1)
_cell_measurement_reflns_used 17018
_cell_measurement_temperature 150
_cell_measurement_theta_max 72.28
_cell_measurement_theta_min 3.92
_cell_volume 4115.7(3)
_computing_cell_refinement 'SAINT V7.34A (Bruker AXS, 2006b)'
_computing_data_collection 'APEX2 v2.1-0 (Bruker AXS, 2006a)'
_computing_data_reduction 'SAINT V7.34A (Bruker AXS, 2006b)'
_computing_molecular_graphics 'SHELXTL v6.12 (Bruker AXS, 2001)'
_computing_publication_material 'UdMX (Maris, 2004)'
_computing_structure_refinement 'SHELXL97 (Sheldrick, 2008)'
_computing_structure_solution 'SHELXS97 (Sheldrick, 2008)'
_diffrn_ambient_temperature 150
_diffrn_detector_area_resol_mean 5.5
_diffrn_measured_fraction_theta_full 0.987
_diffrn_measured_fraction_theta_max 0.987
_diffrn_measurement_device_type 'Bruker Smart 6000'
_diffrn_measurement_method \w
_diffrn_radiation_monochromator 'Montel 200 optics'
_diffrn_radiation_source 'Rotating Anode'
_diffrn_radiation_type CuK\a
_diffrn_radiation_wavelength 1.54178
_diffrn_reflns_av_R_equivalents 0.036
_diffrn_reflns_av_sigmaI/netI 0.0208
_diffrn_reflns_limit_h_max 24
_diffrn_reflns_limit_h_min -24
_diffrn_reflns_limit_k_max 11
_diffrn_reflns_limit_k_min -11
_diffrn_reflns_limit_l_max 23
_diffrn_reflns_limit_l_min -26
_diffrn_reflns_number 53603
_diffrn_reflns_theta_full 72.26
_diffrn_reflns_theta_max 72.26
_diffrn_reflns_theta_min 3.92
_exptl_absorpt_coefficient_mu 3.554
_exptl_absorpt_correction_T_max 0.7009
_exptl_absorpt_correction_T_min 0.3711
_exptl_absorpt_correction_type multi-scan
_exptl_absorpt_process_details 'Sadabs (Sheldrick, 2007)'
_exptl_crystal_colour Colorless
_exptl_crystal_density_diffrn 1.105
_exptl_crystal_density_method 'not measured'
_exptl_crystal_description Block
_exptl_crystal_F_000 1456
_exptl_crystal_size_max 0.60
_exptl_crystal_size_mid 0.28
_exptl_crystal_size_min 0.10
_platon_squeeze_details
;
Attempts to  model disordered solvent molecules
were unsuccessful. PLATON/SQUEEZE  was used to correct
the data for the presence of the disordered solvent.
A potential solvent volume of 851.4 \%A^3^, 
20.7 % of the total unit-cell volume, was found.
281 electrons per unit cell worth of scattering were located
in the void. The reported structure is based on the 
PLATON/SQUEEZE corrected data. The actual solvent content is
unknown, so several quantities calculated like empirical formula, density, 
absorption coefficient, F(000) etc. may be incorrect.

Ref:  Sluis, P. van der & Spek, A.L. (1990). Acta Cryst. A46, 194-201.
;
_refine_diff_density_max 0.395
_refine_diff_density_min -0.412
_refine_diff_density_rms 0.139
_refine_ls_extinction_coef 0.00110(7)
_refine_ls_extinction_expression Fc^*^=kFc[1+0.001xFc^2^\l^3^/sin(2\q)]^-1/4^
_refine_ls_extinction_method SHELXL
_refine_ls_goodness_of_fit_ref 1.113
_refine_ls_hydrogen_treatment constr
_refine_ls_matrix_type full
_refine_ls_number_parameters 189
_refine_ls_number_reflns 4013
_refine_ls_number_restraints 0
_refine_ls_restrained_S_all 1.113
_refine_ls_R_factor_all 0.0344
_refine_ls_R_factor_gt 0.0338
_refine_ls_shift/su_max 0.000
_refine_ls_shift/su_mean 0.000
_refine_ls_structure_factor_coef Fsqd
_refine_ls_weighting_details 'calc w=1/[\s^2^(Fo^2^)+(0.0657P)^2^+2.3499P] where P=(Fo^2^+2Fc^2^)/3'
_refine_ls_weighting_scheme calc
_refine_ls_wR_factor_gt 0.0976
_refine_ls_wR_factor_ref 0.0981
_reflns_number_gt 3869
_reflns_number_total 4013
_reflns_threshold_expression I>2\s(I)
_cod_data_source_file om900852y_si_001.cif
_cod_data_source_block saida3
_cod_depositor_comments
;
The following automatic conversions were performed:

'_symmetry_cell_setting' value 'Monoclinic' changed to 'monoclinic'
according to /home/saulius/struct/CIF-dictionaries/cif_core.dic
dictionary named 'cif_core.dic' version 2.4.1 from
2010-06-29.

'_geom_bond_publ_flag' value 'Y' changed to 'y'
according to /home/saulius/struct/CIF-dictionaries/cif_core.dic
dictionary named 'cif_core.dic' version 2.4.1 from 2010-06-29 (26
times).

'_geom_angle_publ_flag' value 'Y' changed to 'y' according
to /home/saulius/struct/CIF-dictionaries/cif_core.dic dictionary
named 'cif_core.dic' version 2.4.1 from 2010-06-29 (44
times).

'_geom_torsion_publ_flag' value 'Y' changed to 'y' according
to /home/saulius/struct/CIF-dictionaries/cif_core.dic dictionary
named 'cif_core.dic' version 2.4.1 from 2010-06-29 (56 times).

Automatic conversion script
Id: cif_fix_values 1715 2011-07-08 13:25:40Z adriana 
;
_cod_original_sg_symbol_H-M C2/c
_cod_database_code 4067321

loop_
_symmetry_equiv_pos_as_xyz
'x, y, z'
'-x, y, -z+1/2'
'x+1/2, y+1/2, z'
'-x+1/2, y+1/2, -z+1/2'
'-x, -y, -z'
'x, -y, z-1/2'
'-x+1/2, -y+1/2, -z'
'x+1/2, -y+1/2, z-1/2'

loop_
_atom_site_label
_atom_site_type_symbol
_atom_site_fract_x
_atom_site_fract_y
_atom_site_fract_z
_atom_site_U_iso_or_equiv
_atom_site_adp_type
_atom_site_occupancy
_atom_site_symmetry_multiplicity
_atom_site_calc_flag
_atom_site_refinement_flags
Zr1 Zr 0.0000 0.07527(2) 0.2500 0.02890(11) Uani 1 2 d S
Cl1 Cl 0.03677(2) -0.11347(6) 0.17767(2) 0.03997(14) Uani 1 1 d .
N1 N 0.03977(8) 0.25491(17) 0.19262(7) 0.0331(3) Uani 1 1 d .
N2 N 0.09752(8) 0.10519(18) 0.29307(7) 0.0325(3) Uani 1 1 d .
C1 C 0.08342(17) 0.5119(3) 0.18162(13) 0.0684(8) Uani 1 1 d .
H1A H 0.0402 0.5565 0.1728 0.103 Uiso 1 1 calc R
H1B H 0.1060 0.4917 0.1445 0.103 Uiso 1 1 calc R
H1C H 0.1101 0.5803 0.2059 0.103 Uiso 1 1 calc R
C2 C 0.07412(10) 0.3682(2) 0.21517(9) 0.0398(4) Uani 1 1 d .
C3 C 0.10581(10) 0.3632(2) 0.27146(10) 0.0400(4) Uani 1 1 d .
H3A H 0.1153 0.4561 0.2895 0.048 Uiso 1 1 calc R
C4 C 0.12489(9) 0.2378(2) 0.30387(9) 0.0357(4) Uani 1 1 d .
C5 C 0.17805(11) 0.2625(3) 0.35117(10) 0.0453(5) Uani 1 1 d .
H5A H 0.2161 0.1988 0.3433 0.068 Uiso 1 1 calc R
H5B H 0.1605 0.2383 0.3902 0.068 Uiso 1 1 calc R
H5C H 0.1920 0.3665 0.3507 0.068 Uiso 1 1 calc R
C11 C 0.02641(9) 0.2381(2) 0.12784(9) 0.0352(4) Uani 1 1 d .
H11A H -0.0024 0.1484 0.1245 0.042 Uiso 1 1 calc R
C12 C 0.08893(10) 0.1967(3) 0.09429(10) 0.0435(5) Uani 1 1 d .
H12A H 0.1180 0.2845 0.0912 0.052 Uiso 1 1 calc R
H12B H 0.1135 0.1188 0.1164 0.052 Uiso 1 1 calc R
C13 C 0.07027(12) 0.1404(3) 0.03208(10) 0.0529(6) Uani 1 1 d .
H13A H 0.0454 0.0464 0.0354 0.064 Uiso 1 1 calc R
H13B H 0.1110 0.1200 0.0100 0.064 Uiso 1 1 calc R
C14 C 0.02802(13) 0.2535(3) -0.00228(11) 0.0543(6) Uani 1 1 d .
H14A H 0.0550 0.3423 -0.0106 0.065 Uiso 1 1 calc R
H14B H 0.0136 0.2102 -0.0408 0.065 Uiso 1 1 calc R
C15 C -0.03237(12) 0.2991(3) 0.03229(10) 0.0486(5) Uani 1 1 d .
H15A H -0.0618 0.2125 0.0369 0.058 Uiso 1 1 calc R
H15B H -0.0572 0.3762 0.0099 0.058 Uiso 1 1 calc R
C16 C -0.01218(10) 0.3595(2) 0.09391(9) 0.0422(5) Uani 1 1 d .
H16A H -0.0520 0.3875 0.1160 0.051 Uiso 1 1 calc R
H16B H 0.0158 0.4486 0.0897 0.051 Uiso 1 1 calc R
C21 C 0.12987(9) -0.0372(2) 0.30998(9) 0.0338(4) Uani 1 1 d .
H21A H 0.1001 -0.1150 0.2925 0.041 Uiso 1 1 calc R
C22 C 0.19629(11) -0.0617(2) 0.27959(11) 0.0432(5) Uani 1 1 d .
H22A H 0.1911 -0.0428 0.2365 0.052 Uiso 1 1 calc R
H22B H 0.2296 0.0086 0.2959 0.052 Uiso 1 1 calc R
C23 C 0.21999(12) -0.2209(3) 0.28989(11) 0.0496(5) Uani 1 1 d .
H23A H 0.1898 -0.2899 0.2684 0.060 Uiso 1 1 calc R
H23B H 0.2646 -0.2326 0.2734 0.060 Uiso 1 1 calc R
C24 C 0.22236(11) -0.2615(3) 0.35546(12) 0.0529(6) Uani 1 1 d .
H24A H 0.2568 -0.2016 0.3761 0.064 Uiso 1 1 calc R
H24B H 0.2346 -0.3672 0.3598 0.064 Uiso 1 1 calc R
C25 C 0.15598(12) -0.2349(3) 0.38429(11) 0.0491(5) Uani 1 1 d .
H25A H 0.1598 -0.2580 0.4272 0.059 Uiso 1 1 calc R
H25B H 0.1224 -0.3018 0.3663 0.059 Uiso 1 1 calc R
C26 C 0.13360(11) -0.0740(2) 0.37628(10) 0.0407(5) Uani 1 1 d .
H26A H 0.1653 -0.0068 0.3967 0.049 Uiso 1 1 calc R
H26B H 0.0897 -0.0601 0.3939 0.049 Uiso 1 1 calc R

loop_
_atom_site_aniso_label
_atom_site_aniso_U_11
_atom_site_aniso_U_22
_atom_site_aniso_U_33
_atom_site_aniso_U_23
_atom_site_aniso_U_13
_atom_site_aniso_U_12
Zr1 0.02864(15) 0.02440(15) 0.03351(16) 0.000 -0.00278(9) 0.000
Cl1 0.0439(3) 0.0324(3) 0.0435(3) -0.00674(19) -0.00180(19) 0.00456(19)
N1 0.0344(8) 0.0276(8) 0.0372(9) 0.0040(6) -0.0033(6) -0.0022(6)
N2 0.0307(8) 0.0332(8) 0.0336(8) 0.0006(6) -0.0030(6) -0.0006(6)
C1 0.098(2) 0.0374(13) 0.0681(17) 0.0150(12) -0.0313(15) -0.0259(13)
C2 0.0445(10) 0.0295(10) 0.0450(11) 0.0046(8) -0.0060(8) -0.0052(8)
C3 0.0421(10) 0.0311(10) 0.0465(11) -0.0027(8) -0.0062(8) -0.0061(8)
C4 0.0327(9) 0.0387(10) 0.0354(10) -0.0031(8) -0.0020(7) -0.0039(7)
C5 0.0451(11) 0.0440(12) 0.0462(12) -0.0039(9) -0.0126(9) -0.0070(9)
C11 0.0367(9) 0.0340(9) 0.0348(10) 0.0051(7) -0.0036(7) -0.0032(7)
C12 0.0391(10) 0.0493(12) 0.0421(11) 0.0075(9) -0.0005(8) 0.0016(9)
C13 0.0573(14) 0.0606(15) 0.0412(12) 0.0031(10) 0.0066(10) 0.0078(11)
C14 0.0631(14) 0.0624(15) 0.0373(12) 0.0069(10) -0.0001(10) 0.0024(11)
C15 0.0507(11) 0.0531(13) 0.0415(12) 0.0092(10) -0.0080(9) 0.0007(10)
C16 0.0438(10) 0.0405(11) 0.0420(11) 0.0077(8) -0.0037(8) 0.0007(9)
C21 0.0303(9) 0.0348(9) 0.0363(10) 0.0003(8) -0.0019(7) 0.0009(8)
C22 0.0373(11) 0.0447(12) 0.0480(13) 0.0002(9) 0.0083(9) 0.0007(8)
C23 0.0416(11) 0.0461(13) 0.0616(15) -0.0056(10) 0.0113(10) 0.0052(9)
C24 0.0419(11) 0.0467(13) 0.0699(16) 0.0043(11) -0.0051(10) 0.0125(9)
C25 0.0517(12) 0.0484(13) 0.0473(13) 0.0103(10) 0.0020(9) 0.0098(10)
C26 0.0398(11) 0.0455(13) 0.0368(11) 0.0037(8) -0.0003(8) 0.0084(8)

loop_
_atom_type_symbol
_atom_type_description
_atom_type_scat_dispersion_real
_atom_type_scat_dispersion_imag
_atom_type_scat_source
C C 0.0181 0.0091 'International Tables Vol C Tables 4.2.6.8 and 6.1.1.4'
H H 0.0000 0.0000 'International Tables Vol C Tables 4.2.6.8 and 6.1.1.4'
Cl Cl 0.3639 0.7018 'International Tables Vol C Tables 4.2.6.8 and 6.1.1.4'
N N 0.0311 0.0180 'International Tables Vol C Tables 4.2.6.8 and 6.1.1.4'
Zr Zr -0.1862 2.2449 'International Tables Vol C Tables 4.2.6.8 and 6.1.1.4'

loop_
_geom_angle_atom_site_label_1
_geom_angle_atom_site_label_2
_geom_angle_atom_site_label_3
_geom_angle_site_symmetry_1
_geom_angle_site_symmetry_3
_geom_angle
_geom_angle_publ_flag
N2 ZR1 N2 2 . 165.87(9) y
N2 ZR1 N1 2 2 80.52(6) y
N2 ZR1 N1 . 2 89.21(6) y
N2 ZR1 N1 2 . 89.21(6) y
N2 ZR1 N1 . . 80.52(6) y
N1 ZR1 N1 2 . 86.96(8) y
N2 ZR1 CL1 2 2 95.48(5) y
N2 ZR1 CL1 . 2 94.20(4) y
N1 ZR1 CL1 2 2 90.07(5) y
N1 ZR1 CL1 . 2 173.97(4) y
N2 ZR1 CL1 2 . 94.20(4) y
N2 ZR1 CL1 . . 95.48(4) y
N1 ZR1 CL1 2 . 173.97(4) y
N1 ZR1 CL1 . . 90.07(5) y
CL1 ZR1 CL1 2 . 93.36(3) y
C2 N1 C11 . . 122.38(16) y
C2 N1 ZR1 . . 121.87(13) y
C11 N1 ZR1 . . 115.74(11) y
C4 N2 C21 . . 123.22(16) y
C4 N2 ZR1 . . 123.65(13) y
C21 N2 ZR1 . . 113.12(12) y
C2 C1 H1A . . 109.5 ?
C2 C1 H1B . . 109.5 ?
H1A C1 H1B . . 109.5 ?
C2 C1 H1C . . 109.5 ?
H1A C1 H1C . . 109.5 ?
H1B C1 H1C . . 109.5 ?
N1 C2 C3 . . 122.84(18) y
N1 C2 C1 . . 122.45(19) y
C3 C2 C1 . . 114.70(19) y
C4 C3 C2 . . 127.73(19) y
C4 C3 H3A . . 116.1 ?
C2 C3 H3A . . 116.1 ?
N2 C4 C3 . . 121.39(17) y
N2 C4 C5 . . 122.99(18) y
C3 C4 C5 . . 115.62(18) y
C4 C5 H5A . . 109.5 ?
C4 C5 H5B . . 109.5 ?
H5A C5 H5B . . 109.5 ?
C4 C5 H5C . . 109.5 ?
H5A C5 H5C . . 109.5 ?
H5B C5 H5C . . 109.5 ?
N1 C11 C12 . . 112.01(15) y
N1 C11 C16 . . 119.66(17) y
C12 C11 C16 . . 110.08(16) y
N1 C11 H11A . . 104.5 ?
C12 C11 H11A . . 104.5 ?
C16 C11 H11A . . 104.5 ?
C13 C12 C11 . . 110.05(17) y
C13 C12 H12A . . 109.7 ?
C11 C12 H12A . . 109.7 ?
C13 C12 H12B . . 109.7 ?
C11 C12 H12B . . 109.7 ?
H12A C12 H12B . . 108.2 ?
C12 C13 C14 . . 111.4(2) y
C12 C13 H13A . . 109.3 ?
C14 C13 H13A . . 109.3 ?
C12 C13 H13B . . 109.3 ?
C14 C13 H13B . . 109.3 ?
H13A C13 H13B . . 108 ?
C15 C14 C13 . . 111.55(19) y
C15 C14 H14A . . 109.3 ?
C13 C14 H14A . . 109.3 ?
C15 C14 H14B . . 109.3 ?
C13 C14 H14B . . 109.3 ?
H14A C14 H14B . . 108 ?
C14 C15 C16 . . 110.98(19) y
C14 C15 H15A . . 109.4 ?
C16 C15 H15A . . 109.4 ?
C14 C15 H15B . . 109.4 ?
C16 C15 H15B . . 109.4 ?
H15A C15 H15B . . 108 ?
C15 C16 C11 . . 108.56(18) y
C15 C16 H16A . . 110 ?
C11 C16 H16A . . 110 ?
C15 C16 H16B . . 110 ?
C11 C16 H16B . . 110 ?
H16A C16 H16B . . 108.4 ?
N2 C21 C26 . . 116.71(16) y
N2 C21 C22 . . 113.19(16) y
C26 C21 C22 . . 112.25(17) y
N2 C21 H21A . . 104.4 ?
C26 C21 H21A . . 104.4 ?
C22 C21 H21A . . 104.4 ?
C23 C22 C21 . . 109.94(17) y
C23 C22 H22A . . 109.7 ?
C21 C22 H22A . . 109.7 ?
C23 C22 H22B . . 109.7 ?
C21 C22 H22B . . 109.7 ?
H22A C22 H22B . . 108.2 ?
C24 C23 C22 . . 112.1(2) y
C24 C23 H23A . . 109.2 ?
C22 C23 H23A . . 109.2 ?
C24 C23 H23B . . 109.2 ?
C22 C23 H23B . . 109.2 ?
H23A C23 H23B . . 107.9 ?
C23 C24 C25 . . 111.50(19) y
C23 C24 H24A . . 109.3 ?
C25 C24 H24A . . 109.3 ?
C23 C24 H24B . . 109.3 ?
C25 C24 H24B . . 109.3 ?
H24A C24 H24B . . 108 ?
C24 C25 C26 . . 111.2(2) y
C24 C25 H25A . . 109.4 ?
C26 C25 H25A . . 109.4 ?
C24 C25 H25B . . 109.4 ?
C26 C25 H25B . . 109.4 ?
H25A C25 H25B . . 108 ?
C25 C26 C21 . . 109.23(18) y
C25 C26 H26A . . 109.8 ?
C21 C26 H26A . . 109.8 ?
C25 C26 H26B . . 109.8 ?
C21 C26 H26B . . 109.8 ?
H26A C26 H26B . . 108.3 ?

loop_
_geom_bond_atom_site_label_1
_geom_bond_atom_site_label_2
_geom_bond_site_symmetry_2
_geom_bond_distance
_geom_bond_publ_flag
Zr1 N2 2 2.1965(16) y
Zr1 N2 . 2.1965(16) y
Zr1 N1 2 2.2351(16) y
Zr1 N1 . 2.2351(16) y
Zr1 Cl1 2 2.4834(5) y
Zr1 Cl1 . 2.4834(5) y
N1 C2 . 1.331(3) y
N1 C11 . 1.487(3) y
N2 C4 . 1.339(3) y
N2 C21 . 1.488(2) y
C1 C2 . 1.515(3) y
C1 H1a . 0.98 ?
C1 H1b . 0.98 ?
C1 H1c . 0.98 ?
C2 C3 . 1.410(3) y
C3 C4 . 1.397(3) y
C3 H3a . 0.95 ?
C4 C5 . 1.514(3) y
C5 H5a . 0.98 ?
C5 H5b . 0.98 ?
C5 H5c . 0.98 ?
C11 C12 . 1.534(3) y
C11 C16 . 1.539(3) y
C11 H11a . 1 ?
C12 C13 . 1.531(3) y
C12 H12a . 0.99 ?
C12 H12b . 0.99 ?
C13 C14 . 1.531(3) y
C13 H13a . 0.99 ?
C13 H13b . 0.99 ?
C14 C15 . 1.520(3) y
C14 H14a . 0.99 ?
C14 H14b . 0.99 ?
C15 C16 . 1.539(3) y
C15 H15a . 0.99 ?
C15 H15b . 0.99 ?
C16 H16a . 0.99 ?
C16 H16b . 0.99 ?
C21 C26 . 1.531(3) y
C21 C22 . 1.538(3) y
C21 H21a . 1 ?
C22 C23 . 1.532(3) y
C22 H22a . 0.99 ?
C22 H22b . 0.99 ?
C23 C24 . 1.522(4) y
C23 H23a . 0.99 ?
C23 H23b . 0.99 ?
C24 C25 . 1.524(3) y
C24 H24a . 0.99 ?
C24 H24b . 0.99 ?
C25 C26 . 1.530(3) y
C25 H25a . 0.99 ?
C25 H25b . 0.99 ?
C26 H26a . 0.99 ?
C26 H26b . 0.99 ?

loop_
_geom_torsion_atom_site_label_1
_geom_torsion_atom_site_label_2
_geom_torsion_atom_site_label_3
_geom_torsion_atom_site_label_4
_geom_torsion_site_symmetry_1
_geom_torsion
_geom_torsion_publ_flag
N2 ZR1 N1 C2 2 129.32(16) y
N2 ZR1 N1 C2 . -40.94(16) y
N1 ZR1 N1 C2 2 48.77(14) y
CL1 ZR1 N1 C2 2 -11.8(5) y
CL1 ZR1 N1 C2 . -136.48(15) y
N2 ZR1 N1 C11 2 -51.74(13) y
N2 ZR1 N1 C11 . 138.01(13) y
N1 ZR1 N1 C11 2 -132.29(14) y
CL1 ZR1 N1 C11 2 167.1(3) y
CL1 ZR1 N1 C11 . 42.46(12) y
N2 ZR1 N2 C4 2 -1.35(15) y
N1 ZR1 N2 C4 2 -44.51(16) y
N1 ZR1 N2 C4 . 42.55(15) y
CL1 ZR1 N2 C4 2 -134.52(15) y
CL1 ZR1 N2 C4 . 131.70(15) y
N2 ZR1 N2 C21 2 177.76(12) y
N1 ZR1 N2 C21 2 134.61(13) y
N1 ZR1 N2 C21 . -138.34(13) y
CL1 ZR1 N2 C21 2 44.60(12) y
CL1 ZR1 N2 C21 . -49.19(12) y
C11 N1 C2 C3 . -158.34(19) y
ZR1 N1 C2 C3 . 20.5(3) y
C11 N1 C2 C1 . 20.3(3) y
ZR1 N1 C2 C1 . -160.8(2) y
N1 C2 C3 C4 . 21.4(4) y
C1 C2 C3 C4 . -157.3(2) y
C21 N2 C4 C3 . 158.26(18) y
ZR1 N2 C4 C3 . -22.7(3) y
C21 N2 C4 C5 . -21.6(3) y
ZR1 N2 C4 C5 . 157.46(16) y
C2 C3 C4 N2 . -20.7(3) y
C2 C3 C4 C5 . 159.1(2) y
C2 N1 C11 C12 . 71.0(2) y
ZR1 N1 C11 C12 . -107.89(16) y
C2 N1 C11 C16 . -60.0(3) y
ZR1 N1 C11 C16 . 121.07(16) y
N1 C11 C12 C13 . 164.85(18) y
C16 C11 C12 C13 . -59.4(2) y
C11 C12 C13 C14 . 55.4(3) y
C12 C13 C14 C15 . -54.0(3) y
C13 C14 C15 C16 . 56.0(3) y
C14 C15 C16 C11 . -59.0(2) y
N1 C11 C16 C15 . -167.37(17) y
C12 C11 C16 C15 . 60.8(2) y
C4 N2 C21 C26 . 71.2(2) y
ZR1 N2 C21 C26 . -107.92(16) y
C4 N2 C21 C22 . -61.4(2) y
ZR1 N2 C21 C22 . 119.49(16) y
N2 C21 C22 C23 . -169.52(18) y
C26 C21 C22 C23 . 55.8(2) y
C21 C22 C23 C24 . -53.6(3) y
C22 C23 C24 C25 . 54.7(3) y
C23 C24 C25 C26 . -56.6(3) y
C24 C25 C26 C21 . 57.3(3) y
N2 C21 C26 C25 . 169.34(17) y
C22 C21 C26 C25 . -57.6(2) y

loop_
_platon_squeeze_void_nr
_platon_squeeze_void_average_x
_platon_squeeze_void_average_y
_platon_squeeze_void_average_z
_platon_squeeze_void_volume
_platon_squeeze_void_count_electrons
1 0.250 -0.158 0.000 210.5 70.1
2 0.250 0.123 0.500 210.5 70.2
3 0.750 0.115 0.000 210.5 70.1
4 0.750 -0.154 0.500 210.5 70.2
